data_2009919
loop_
_publ_author_name
'Maurin, Jan K.'

_publ_section_title
;
 4-Hydroxyacetophenone oxime (I) and 4-hydroxy-3-methylacetophenone
 oxime (II)
;
_journal_issue 8
_journal_name_full 'Acta Crystallographica Section C'
_journal_page_first 1354
_journal_page_last 1357
_journal_paper_doi 10.1107/S0108270194001940
_journal_volume 50
_journal_year 1994
_chemical_formula_sum 'C8 H9 N O2'
_chemical_formula_weight 151.16
_chemical_melting_point 147.5
_chemical_name_systematic
;
4-hydroxyacetophenone oxime
;
_space_group_IT_number 14
_symmetry_cell_setting monoclinic
_symmetry_space_group_name_Hall '-P 2yn'
_symmetry_space_group_name_H-M 'P 1 21/n 1'
_cell_angle_alpha 90.00
_cell_angle_beta 107.898(6)
_cell_angle_gamma 90.00
_cell_formula_units_Z 4
_cell_length_a 6.6640(10)
_cell_length_b 16.830(4)
_cell_length_c 7.153(2)
_cell_measurement_reflns_used 17
_cell_measurement_temperature 293(2)
_cell_measurement_theta_max 9.8
_cell_measurement_theta_min 4.8
_cell_volume 763.4(3)
_computing_molecular_graphics 'ORTEP (Johnson, 1976)'
_computing_publication_material 'SHELXL93 (Sheldrick, 1993)'
_computing_structure_refinement 'SHELXL93 (Sheldrick, 1993)'
_computing_structure_solution 'SHELXS86 (Sheldrick, 1990)'
_diffrn_ambient_temperature 293(2)
_diffrn_measurement_device 'Syntex P2~1~ four-circle diffractometer'
_diffrn_measurement_method 'separate \w/2\q scans'
_diffrn_radiation_monochromator graphite
_diffrn_radiation_source 'fine-focus sealed tube'
_diffrn_radiation_type MoK\a
_diffrn_radiation_wavelength 0.71073
_diffrn_reflns_av_R_equivalents 0.029
_diffrn_reflns_av_sigmaI/netI 0.0466
_diffrn_reflns_limit_h_max 7
_diffrn_reflns_limit_h_min -7
_diffrn_reflns_limit_k_max 20
_diffrn_reflns_limit_k_min 0
_diffrn_reflns_limit_l_max 8
_diffrn_reflns_limit_l_min 0
_diffrn_reflns_number 1527
_diffrn_reflns_theta_max 25.00
_diffrn_reflns_theta_min 2.42
_diffrn_standards_decay_% none
_diffrn_standards_interval_count 200
_diffrn_standards_number 3
_exptl_absorpt_coefficient_mu 0.095
_exptl_absorpt_correction_type none
_exptl_crystal_colour Colourless
_exptl_crystal_density_diffrn 1.315
_exptl_crystal_description 'Transparent columnar'
_exptl_crystal_F_000 320
_exptl_crystal_size_max 0.7
_exptl_crystal_size_mid 0.5
_exptl_crystal_size_min 0.2
_refine_diff_density_max 0.114
_refine_diff_density_min -0.160
_refine_ls_extinction_method none
_refine_ls_goodness_of_fit_all 1.087
_refine_ls_goodness_of_fit_obs 1.114
_refine_ls_hydrogen_treatment refall
_refine_ls_matrix_type full
_refine_ls_number_parameters 144
_refine_ls_number_reflns 1184
_refine_ls_number_restraints 0
_refine_ls_restrained_S_all 1.087
_refine_ls_restrained_S_obs 1.114
_refine_ls_R_factor_all 0.0485
_refine_ls_R_factor_obs 0.0374
_refine_ls_shift/esd_max -0.003
_refine_ls_shift/esd_mean 0.000
_refine_ls_structure_factor_coef Fsqd
_refine_ls_weighting_scheme
; calc w = 1/[\s^2^(F~o~^2^) + (0.0257P)^2^ + 0.1561P]
where P = (F~o~^2^ + 2F~c~^2^)/3
;
_refine_ls_wR_factor_all 0.0977
_refine_ls_wR_factor_obs 0.0902
_reflns_number_observed 987
_reflns_number_total 1184
_reflns_observed_criterion I>2sigma(I)
_cod_data_source_file ab1131.cif
_cod_data_source_block I
_cod_original_sg_symbol_H-M 'P 21/n'
_cod_database_code 2009919

loop_
_symmetry_equiv_pos_as_xyz
'x, y, z'
'-x+1/2, y+1/2, -z+1/2'
'-x, -y, -z'
'x-1/2, -y-1/2, z-1/2'

loop_
_atom_site_aniso_label
_atom_site_aniso_U_11
_atom_site_aniso_U_22
_atom_site_aniso_U_33
_atom_site_aniso_U_12
_atom_site_aniso_U_13
_atom_site_aniso_U_23
C1 0.0379(9) 0.0438(10) 0.0442(9) 0.0019(7) 0.0083(7) 0.0005(7)
C2 0.0398(9) 0.0459(10) 0.0594(11) -0.0019(8) 0.0147(8) -0.0022(8)
C3 0.0405(10) 0.0502(11) 0.0603(11) 0.0054(8) 0.0148(8) -0.0066(8)
C4 0.0437(9) 0.0420(9) 0.0524(10) 0.0024(8) 0.0037(8) -0.0048(8)
C5 0.0409(10) 0.0490(11) 0.0646(12) -0.0073(8) 0.0123(9) -0.0044(8)
C6 0.0373(9) 0.0546(11) 0.0553(11) 0.0017(8) 0.0135(8) -0.0042(8)
C7 0.0402(9) 0.0451(10) 0.0508(10) 0.0051(7) 0.0115(8) 0.0031(7)
C8 0.0462(12) 0.0536(13) 0.078(2) 0.0108(10) 0.0115(11) 0.0025(11)
N1 0.0481(9) 0.0342(8) 0.0646(10) 0.0039(6) 0.0136(7) 0.0005(6)
O1 0.0578(9) 0.0365(7) 0.0959(11) 0.0023(6) 0.0144(8) -0.0042(7)
O2 0.0483(8) 0.0448(8) 0.0927(11) 0.0027(6) 0.0027(7) -0.0163(7)

loop_
_atom_site_label
_atom_site_fract_x
_atom_site_fract_y
_atom_site_fract_z
_atom_site_U_iso_or_equiv
_atom_site_thermal_displace_type
_atom_site_calc_flag
_atom_site_refinement_flags
_atom_site_occupancy
_atom_site_disorder_group
_atom_site_type_symbol
C1 -0.0377(2) -0.15911(10) 0.1550(2) 0.0430(4) Uani d . 1 . C
C2 0.1410(3) -0.19103(11) 0.1217(3) 0.0485(5) Uani d . 1 . C
C3 0.1532(3) -0.27103(11) 0.0825(3) 0.0505(5) Uani d . 1 . C
C4 -0.0147(3) -0.32050(10) 0.0734(3) 0.0485(5) Uani d . 1 . C
C5 -0.1919(3) -0.29077(11) 0.1095(3) 0.0524(5) Uani d . 1 . C
C6 -0.2038(3) -0.21038(11) 0.1470(3) 0.0492(5) Uani d . 1 . C
C7 -0.0502(3) -0.07343(10) 0.1989(3) 0.0459(4) Uani d . 1 . C
C8 -0.2554(3) -0.03062(14) 0.1300(4) 0.0610(6) Uani d . 1 . C
N1 0.1236(2) -0.03972(8) 0.2953(2) 0.0498(4) Uani d . 1 . N
O1 0.0997(2) 0.04223(7) 0.3239(2) 0.0655(4) Uani d . 1 . O
O2 0.0002(2) -0.39926(8) 0.0248(2) 0.0662(5) Uani d . 1 . O
H2 0.256(3) -0.1550(11) 0.129(3) 0.059(6) Uiso d . 1 . H
H3 0.274(4) -0.2923(11) 0.058(3) 0.064(6) Uiso d . 1 . H
H5 -0.312(3) -0.3269(12) 0.103(3) 0.061(5) Uiso d . 1 . H
H6 -0.334(3) -0.1896(10) 0.170(3) 0.054(5) Uiso d . 1 . H
H8A -0.340(6) -0.050(2) -0.000(6) 0.060(5) Uiso d P 0.60(3) . H
H8B -0.332(6) -0.040(3) 0.215(6) 0.060(5) Uiso d P 0.60(3) . H
H8C -0.227(6) 0.029(2) 0.118(7) 0.060(5) Uiso d P 0.60(3) . H
H8D -0.268(9) 0.010(4) 0.235(8) 0.060(5) Uiso d P 0.40(3) . H
H8E -0.271(9) 0.003(4) 0.010(10) 0.060(5) Uiso d P 0.40(3) . H
H8F -0.386(9) -0.071(3) 0.084(9) 0.060(5) Uiso d P 0.40(3) . H
HO1 0.236(4) 0.0594(14) 0.382(3) 0.086(8) Uiso d . 1 . H
HO2 -0.141(5) -0.4193(16) -0.058(4) 0.108(9) Uiso d . 1 . H

loop_
_atom_type_symbol
_atom_type_description
_atom_type_scat_dispersion_real
_atom_type_scat_dispersion_imag
_atom_type_scat_source
C C 0.0033 0.0016 'International Tables Vol C Tables 4.2.6.8 and 6.1.1.4'
H H 0.0000 0.0000 'International Tables Vol C Tables 4.2.6.8 and 6.1.1.4'
N N 0.0061 0.0033 'International Tables Vol C Tables 4.2.6.8 and 6.1.1.4'
O O 0.0106 0.0060 'International Tables Vol C Tables 4.2.6.8 and 6.1.1.4'

loop_
_geom_angle_atom_site_label_1
_geom_angle_atom_site_label_2
_geom_angle_atom_site_label_3
_geom_angle
_geom_angle_publ_flag
C6 C1 C2 117.8(2) yes
C6 C1 C7 121.1(2) yes
C2 C1 C7 121.2(2) yes
C3 C2 C1 121.1(2) yes
C3 C2 H2 121.7(11) no
C1 C2 H2 117.1(11) no
C4 C3 C2 120.0(2) yes
C4 C3 H3 119.1(12) no
C2 C3 H3 120.9(12) no
C5 C4 C3 120.1(2) yes
C5 C4 O2 121.8(2) yes
C3 C4 O2 118.1(2) yes
C4 C5 C6 119.6(2) yes
C4 C5 H5 119.5(11) no
C6 C5 H5 120.9(11) no
C5 C6 C1 121.4(2) yes
C5 C6 H6 118.8(10) no
C1 C6 H6 119.8(10) no
N1 C7 C1 116.32(15) yes
N1 C7 C8 123.3(2) yes
C1 C7 C8 120.4(2) yes
C7 C8 H8A 111.(2) no
C7 C8 H8B 110.(2) no
H8A C8 H8B 107.(3) no
C7 C8 H8C 109.(2) no
H8A C8 H8C 108.(3) no
H8B C8 H8C 113.(3) no
C7 C8 H8D 110.(3) no
H8A C8 H8D 139.(3) no
H8B C8 H8D 57.(3) no
H8C C8 H8D 59.(3) no
C7 C8 H8E 114.(3) no
H8A C8 H8E 60.(3) no
H8B C8 H8E 137.(4) no
H8C C8 H8E 50.(3) no
H8D C8 H8E 104.(4) no
C7 C8 H8F 112.(3) no
H8A C8 H8F 48.(3) no
H8B C8 H8F 62.(3) no
H8C C8 H8F 138.(3) no
H8D C8 H8F 114.(4) no
H8E C8 H8F 104.(4) no
C7 N1 O1 112.77(14) yes
N1 O1 HO1 103.5(15) no
C4 O2 HO2 110.1(15) no

loop_
_geom_bond_atom_site_label_1
_geom_bond_atom_site_label_2
_geom_bond_site_symmetry_2
_geom_bond_distance
_geom_bond_publ_flag
C1 C6 . 1.391(2) yes
C1 C2 . 1.392(2) yes
C1 C7 . 1.484(2) yes
C2 C3 . 1.383(3) yes
C2 H2 . 0.97(2) no
C3 C4 . 1.380(3) yes
C3 H3 . 0.94(2) no
C4 C5 . 1.378(3) yes
C4 O2 . 1.382(2) yes
C5 C6 . 1.386(3) yes
C5 H5 . 0.99(2) no
C6 H6 . 0.99(2) no
C7 N1 . 1.283(2) yes
C7 C8 . 1.489(3) yes
C8 H8A . 0.98(4) no
C8 H8B . 0.92(4) no
C8 H8C . 1.02(4) no
C8 H8D . 1.04(6) no
C8 H8E . 1.00(6) no
C8 H8F . 1.07(6) no
N1 O1 . 1.411(2) yes
O1 HO1 . 0.92(3) no
O2 HO2 . 1.00(3) no
